data_4504958
loop_
_publ_author_name
'Saha, Binoy K.'
'Jetti, Ram K. R.'
'Reddy, L. Sreenivas'
'Aitipamula, Srinivasulu'
'Nangia, Ashwini'

_publ_section_title
;
 Halogen Trimer-Mediated Hexagonal Host Framework of
 2,4,6-Tris(4-halophenoxy)-1,3,5-triazine. Supramolecular Isomerism from
 Hexagonal Channel (X = Cl, Br) to Cage Structure (X = I)
;
_journal_issue 3
_journal_name_full 'Crystal Growth &amp; Design'
_journal_page_first 887
_journal_paper_doi 10.1021/cg049691r
_journal_volume 5
_journal_year 2005
_chemical_formula_moiety '2 (C21 H12 I3 N3 O3), C9 H12'
_chemical_formula_sum 'C51 H36 I6 N6 O6'
_chemical_formula_weight 1590.26
_chemical_name_common '2,4,6-tris(4-iodophenoxy)-1,3,5-triazine, mesitylene'
_chemical_name_systematic
; 
 2,4,6-tris(4-iodophenoxy)-1,3,5-triazine, mesitylene 
;
_space_group_IT_number 148
_symmetry_cell_setting hexagonal
_symmetry_space_group_name_Hall '-R 3'
_symmetry_space_group_name_H-M 'R -3 :H'
_atom_sites_solution_hydrogens geom
_atom_sites_solution_primary direct
_atom_sites_solution_secondary difmap
_audit_creation_method SHELXL-97
_cell_angle_alpha 90.00
_cell_angle_beta 90.00
_cell_angle_gamma 120.00
_cell_formula_units_Z 3
_cell_length_a 15.668(3)
_cell_length_b 15.668(3)
_cell_length_c 18.475(5)
_cell_measurement_reflns_used 7635
_cell_measurement_temperature 183(2)
_cell_measurement_theta_max 28.35
_cell_measurement_theta_min 2.60
_cell_volume 3927.7(15)
_computing_cell_refinement
;
BRUKER AXS SAINT program Vers.6.01
;
_computing_data_collection 'BRUKER AXS SMART Vers. 5.054 1997/98'
_computing_data_reduction
;
BRUKER AXS SAINT program Vers.6.01
;
_computing_molecular_graphics
;
BRUKER AXS SHELXTL Vers.6.12, DOS/WIN95/NT/2000/ME
;
_computing_publication_material
;
BRUKER AXS SHELXTL Vers.6.12, DOS/WIN95/NT/2000/ME
;
_computing_structure_refinement
;
BRUKER AXS SHELXTL Vers.6.12, DOS/WIN95/NT/2000/ME
;
_computing_structure_solution
;
BRUKER AXS SHELXTL Vers.6.12, DOS/WIN95/NT/2000/ME
;
_diffrn_ambient_temperature 183(2)
_diffrn_detector_area_resol_mean 8.192
_diffrn_measured_fraction_theta_full 0.983
_diffrn_measured_fraction_theta_max 0.983
_diffrn_measurement_device_type 'Siemens SMART CCD area detector system'
_diffrn_measurement_method
;
 Full sphere data collection 
 in omega at 0.3 deg scan width, 
 two runs with 720 frames, phi =  0, 270(deg) 
 two runs with 436 frames, phi = 88, 180 deg) 
;
_diffrn_radiation_monochromator graphite
_diffrn_radiation_source 'fine-focus sealed tube'
_diffrn_radiation_type MoK\a
_diffrn_radiation_wavelength 0.71073
_diffrn_reflns_av_R_equivalents 0.0457
_diffrn_reflns_av_sigmaI/netI 0.0656
_diffrn_reflns_limit_h_max 15
_diffrn_reflns_limit_h_min -20
_diffrn_reflns_limit_k_max 14
_diffrn_reflns_limit_k_min -20
_diffrn_reflns_limit_l_max 18
_diffrn_reflns_limit_l_min -24
_diffrn_reflns_number 6004
_diffrn_reflns_theta_full 28.39
_diffrn_reflns_theta_max 28.39
_diffrn_reflns_theta_min 2.60
_exptl_absorpt_coefficient_mu 3.613
_exptl_absorpt_correction_T_max 0.430
_exptl_absorpt_correction_T_min 0.230
_exptl_absorpt_correction_type empirical
_exptl_absorpt_process_details
; 
 Siemens SADABS program multi-scan V2.03
 R.H. Blessing, Acta Cryst. (1995) A51 33-38 
;
_exptl_crystal_colour colourless
_exptl_crystal_density_diffrn 2.017
_exptl_crystal_density_meas ?
_exptl_crystal_density_method 'not measured'
_exptl_crystal_description block
_exptl_crystal_F_000 2250
_exptl_crystal_size_max 0.57
_exptl_crystal_size_mid 0.37
_exptl_crystal_size_min 0.26
_refine_diff_density_max 3.919
_refine_diff_density_min -0.747
_refine_diff_density_rms 0.235
_refine_ls_extinction_method none
_refine_ls_goodness_of_fit_ref 1.057
_refine_ls_hydrogen_treatment mixed
_refine_ls_matrix_type full
_refine_ls_number_parameters 109
_refine_ls_number_reflns 2162
_refine_ls_number_restraints 0
_refine_ls_restrained_S_all 1.057
_refine_ls_R_factor_all 0.0590
_refine_ls_R_factor_gt 0.0489
_refine_ls_shift/su_max 0.001
_refine_ls_shift/su_mean 0.000
_refine_ls_structure_factor_coef Fsqd
_refine_ls_weighting_details 'calc w=1/[\s^2^(Fo^2^)+(0.0693P)^2^+0.0000P] where P=(Fo^2^+2Fc^2^)/3'
_refine_ls_weighting_scheme calc
_refine_ls_wR_factor_gt 0.1167
_refine_ls_wR_factor_ref 0.1237
_reflns_number_gt 1783
_reflns_number_total 2162
_reflns_threshold_expression >2sigma(I)
_cod_data_source_file cg049691rsi20040907_112644.cif
_cod_data_source_block ipcdju0m
_cod_depositor_comments
;
The following automatic conversions were performed:

'_symmetry_cell_setting' value 'Hexagonal' changed to 'hexagonal'
according to /home/saulius/struct/CIF-dictionaries/cif_core.dic
dictionary named 'cif_core.dic' version 2.4.1 from 2010-06-29.

Automatic conversion script
Id: cif_fix_values 1715 2011-07-08 13:25:40Z adriana 

The following automatic conversions were performed:

'_exptl_crystal_density_meas' value 'not measured' was changed to '?'
- the value is perceived as not measured.

Automatic conversion script
Id: cif_fix_values 3008 2015-01-20 13:52:24Z robertas 
;
_cod_original_cell_volume 3928.0(14)
_cod_original_sg_symbol_H-M 'R -3'
_cod_database_code 4504958

loop_
_symmetry_equiv_pos_as_xyz
'x, y, z'
'-y, x-y, z'
'-x+y, -x, z'
'x+2/3, y+1/3, z+1/3'
'-y+2/3, x-y+1/3, z+1/3'
'-x+y+2/3, -x+1/3, z+1/3'
'x+1/3, y+2/3, z+2/3'
'-y+1/3, x-y+2/3, z+2/3'
'-x+y+1/3, -x+2/3, z+2/3'
'-x, -y, -z'
'y, -x+y, -z'
'x-y, x, -z'
'-x+2/3, -y+1/3, -z+1/3'
'y+2/3, -x+y+1/3, -z+1/3'
'x-y+2/3, x+1/3, -z+1/3'
'-x+1/3, -y+2/3, -z+2/3'
'y+1/3, -x+y+2/3, -z+2/3'
'x-y+1/3, x+2/3, -z+2/3'

loop_
_atom_site_label
_atom_site_type_symbol
_atom_site_fract_x
_atom_site_fract_y
_atom_site_fract_z
_atom_site_U_iso_or_equiv
_atom_site_adp_type
_atom_site_occupancy
_atom_site_symmetry_multiplicity
_atom_site_calc_flag
_atom_site_refinement_flags
I1 I 0.60999(2) 0.17046(2) 0.037703(16) 0.03802(16) Uani 1 1 d .
O1 O 0.80829(19) -0.0838(2) 0.09196(16) 0.0293(6) Uani 1 1 d .
N1 N 0.9407(2) -0.1012(2) 0.09271(17) 0.0241(6) Uani 1 1 d .
C1 C 0.9066(3) -0.0386(3) 0.0927(2) 0.0250(7) Uani 1 1 d .
C2 C 0.7628(3) -0.0263(3) 0.0812(2) 0.0276(8) Uani 1 1 d .
C3 C 0.7561(3) 0.0278(3) 0.1376(2) 0.0357(9) Uani 1 1 d .
H3 H 0.7818 0.0268 0.1840 0.043 Uiso 1 1 d R
C4 C 0.7100(3) 0.0822(3) 0.1255(2) 0.0348(9) Uani 1 1 d .
H4 H 0.7047 0.1202 0.1634 0.042 Uiso 1 1 d R
C5 C 0.6731(3) 0.0815(3) 0.0576(2) 0.0280(8) Uani 1 1 d .
C6 C 0.6783(3) 0.0262(3) 0.0019(2) 0.0362(9) Uani 1 1 d .
H6 H 0.6513 0.0256 -0.0442 0.043 Uiso 1 1 d R
C7 C 0.7240(3) -0.0297(3) 0.0144(2) 0.0327(9) Uani 1 1 d .
H7 H 0.7286 -0.0688 -0.0230 0.039 Uiso 1 1 d R
C8 C 0.6081(6) 0.2317(4) -0.1665(3) 0.0566(14) Uani 1 1 d .
C9 C 0.5419(14) 0.1197(10) -0.1685(8) 0.091(5) Uani 0.50 1 d P

loop_
_atom_site_aniso_label
_atom_site_aniso_U_11
_atom_site_aniso_U_22
_atom_site_aniso_U_33
_atom_site_aniso_U_23
_atom_site_aniso_U_13
_atom_site_aniso_U_12
I1 0.0362(2) 0.0380(2) 0.0477(2) 0.00426(11) 0.00060(11) 0.02443(15)
O1 0.0196(13) 0.0246(14) 0.0438(15) 0.0003(12) 0.0009(11) 0.0110(12)
N1 0.0217(16) 0.0194(15) 0.0311(15) -0.0001(12) 0.0007(12) 0.0101(13)
C1 0.0230(19) 0.0251(19) 0.0268(17) 0.0000(14) -0.0001(14) 0.0118(16)
C2 0.0207(18) 0.0231(19) 0.039(2) 0.0016(15) 0.0027(15) 0.0105(16)
C3 0.036(2) 0.044(3) 0.032(2) -0.0046(17) -0.0067(16) 0.024(2)
C4 0.037(2) 0.037(2) 0.039(2) -0.0076(17) -0.0021(17) 0.025(2)
C5 0.0205(18) 0.0253(19) 0.039(2) 0.0006(16) 0.0011(14) 0.0122(16)
C6 0.038(2) 0.040(2) 0.0350(19) -0.0017(18) -0.0058(17) 0.023(2)
C7 0.027(2) 0.032(2) 0.040(2) -0.0076(17) -0.0034(16) 0.0148(17)
C8 0.076(4) 0.048(3) 0.033(2) -0.001(2) -0.003(2) 0.021(3)
C9 0.123(14) 0.045(7) 0.065(8) -0.004(6) -0.009(8) 0.012(8)

loop_
_atom_type_symbol
_atom_type_description
_atom_type_scat_dispersion_real
_atom_type_scat_dispersion_imag
_atom_type_scat_source
C C 0.0033 0.0016 'International Tables Vol C Tables 4.2.6.8 and 6.1.1.4'
H H 0.0000 0.0000 'International Tables Vol C Tables 4.2.6.8 and 6.1.1.4'
N N 0.0061 0.0033 'International Tables Vol C Tables 4.2.6.8 and 6.1.1.4'
O O 0.0106 0.0060 'International Tables Vol C Tables 4.2.6.8 and 6.1.1.4'
I I -0.4742 1.8119 'International Tables Vol C Tables 4.2.6.8 and 6.1.1.4'

loop_
_geom_angle_atom_site_label_1
_geom_angle_atom_site_label_2
_geom_angle_atom_site_label_3
_geom_angle
_geom_angle_site_symmetry_1
_geom_angle_site_symmetry_3
C1 O1 C2 118.5(3) . .
C1 N1 C1 112.1(4) 2_645 .
N1 C1 N1 127.9(4) 3_765 .
N1 C1 O1 119.1(3) 3_765 .
N1 C1 O1 113.0(3) . .
C7 C2 C3 122.6(4) . .
C7 C2 O1 117.3(4) . .
C3 C2 O1 120.1(4) . .
C2 C3 C4 118.6(4) . .
C5 C4 C3 119.2(4) . .
C6 C5 C4 122.0(4) . .
C6 C5 I1 118.9(3) . .
C4 C5 I1 119.1(3) . .
C5 C6 C7 118.8(4) . .
C2 C7 C6 118.8(4) . .
C8 C8 C8 120.001(6) 17_554 18_544
C8 C8 C9 119.0(11) 17_554 .
C8 C8 C9 121.0(11) 18_544 .

loop_
_geom_bond_atom_site_label_1
_geom_bond_atom_site_label_2
_geom_bond_distance
_geom_bond_site_symmetry_2
I1 C5 2.106(4) .
O1 C1 1.335(4) .
O1 C2 1.416(5) .
N1 C1 1.328(5) 2_645
N1 C1 1.332(5) .
C1 N1 1.328(5) 3_765
C2 C7 1.364(5) .
C2 C3 1.381(6) .
C3 C4 1.382(6) .
C4 C5 1.380(6) .
C5 C6 1.372(6) .
C6 C7 1.401(6) .
C8 C8 1.385(6) 17_554
C8 C8 1.385(6) 18_544
C8 C9 1.528(15) .
